data_2239666
loop_
_publ_author_name
'Narayana, B.'
'Nayak, Prakash S.'
'Sarojini, Balladka K.'
'Jasinski, Jerry P.'

_publ_section_title
;
 4-[(4-Bromophenyl)amino]-2-methylidene-4-oxobutanoic acid
;
_journal_coeditor_code BT6983
_journal_issue 7
_journal_name_full 'Acta Crystallographica Section E'
_journal_page_first o779
_journal_page_last o780
_journal_paper_doi 10.1107/S1600536814012872
_journal_volume 70
_journal_year 2014
_chemical_formula_iupac 'C11 H10 Br N O3'
_chemical_formula_moiety 'C11 H10 Br N O3'
_chemical_formula_sum 'C11 H10 Br N O3'
_chemical_formula_weight 284.11
_chemical_name_systematic
;
4-[(4-Bromophenyl)amino]-2-methylidene-4-oxobutanoic acid
;
_space_group_crystal_system triclinic
_space_group_IT_number 2
_space_group_name_Hall '-P 1'
_space_group_name_H-M_alt 'P -1'
_symmetry_space_group_name_Hall '-P 1'
_symmetry_space_group_name_H-M 'P -1'
_atom_sites_solution_hydrogens geom
_atom_sites_solution_primary direct
_audit_creation_method
;
  Olex2 1.2
  (compiled Apr 23 2013 17:54:37, GUI svn.r4466)
;
_cell_angle_alpha 96.462(5)
_cell_angle_beta 92.026(5)
_cell_angle_gamma 95.390(5)
_cell_formula_units_Z 4
_cell_length_a 6.2782(4)
_cell_length_b 8.3251(5)
_cell_length_c 21.3244(12)
_cell_measurement_temperature 173(2)
_cell_volume 1101.39(12)
_computing_cell_refinement 'CrysAlis PRO (Agilent, 2012)'
_computing_data_collection 'CrysAlis PRO (Agilent, 2012)'
_computing_data_reduction 'CrysAlis RED (Agilent, 2012)'
_computing_molecular_graphics 'OLEX2 (Dolomanov <i>et al.</i>, 2009)'
_computing_publication_material 'OLEX2 (Dolomanov <i>et al.</i>, 2009)'
_computing_structure_refinement 'SHELXL2012 (Sheldrick, 2008)'
_computing_structure_solution 'SUPERFLIP (Palatinus <i>et al.</i>, 2012)'
_diffrn_ambient_temperature 173(2)
_diffrn_detector_area_resol_mean 16.0416
_diffrn_measured_fraction_theta_full 0.992
_diffrn_measured_fraction_theta_max 0.965
_diffrn_measurement_device_type 'Agilent Eos Gemini'
_diffrn_measurement_method '\w scans'
_diffrn_radiation_type CuK\a
_diffrn_radiation_wavelength 1.54184
_diffrn_reflns_av_R_equivalents 0.0325
_diffrn_reflns_limit_h_max 6
_diffrn_reflns_limit_h_min -7
_diffrn_reflns_limit_k_max 10
_diffrn_reflns_limit_k_min -8
_diffrn_reflns_limit_l_max 25
_diffrn_reflns_limit_l_min -26
_diffrn_reflns_number 7163
_diffrn_reflns_theta_full 67.684
_diffrn_reflns_theta_max 71.260
_diffrn_reflns_theta_min 4.177
_exptl_absorpt_coefficient_mu 5.041
_exptl_absorpt_correction_T_max 1.00000
_exptl_absorpt_correction_T_min 0.16193
_exptl_absorpt_correction_type multi-scan
_exptl_absorpt_process_details
;
(CrysAlis PRO and CrysAlis RED; Agilent, 2012)
;
_exptl_crystal_colour colourless
_exptl_crystal_density_diffrn 1.713
_exptl_crystal_description prism
_exptl_crystal_F_000 568
_exptl_crystal_size_max 0.44
_exptl_crystal_size_mid 0.28
_exptl_crystal_size_min 0.14
_refine_diff_density_max 2.728
_refine_diff_density_min -0.792
_refine_ls_extinction_method none
_refine_ls_goodness_of_fit_ref 1.028
_refine_ls_hydrogen_treatment constr
_refine_ls_matrix_type full
_refine_ls_number_parameters 291
_refine_ls_number_reflns 4131
_refine_ls_number_restraints 0
_refine_ls_restrained_S_all 1.028
_refine_ls_R_factor_all 0.0844
_refine_ls_R_factor_gt 0.0756
_refine_ls_shift/su_max 0.000
_refine_ls_shift/su_mean 0.000
_refine_ls_structure_factor_coef Fsqd
_refine_ls_weighting_details
;
 w=1/[\s^2^(Fo^2^)+(0.1446P)^2^+3.2341P]
 where P=(Fo^2^+2Fc^2^)/3
;
_refine_ls_weighting_scheme calc
_refine_ls_wR_factor_gt 0.2157
_refine_ls_wR_factor_ref 0.2273
_reflns_number_gt 3490
_reflns_number_total 4131
_reflns_threshold_expression I>2\s(I)
_cod_data_source_file bt6983sup1.cif
_cod_data_source_block I
_cod_original_cell_volume 1101.38(11)
_cod_database_code 2239666
_cod_database_fobs_code 2239666
_shelx_space_group_comment
;
The symmetry employed for this shelxl refinement is uniquely defined
by the following loop, which should always be used as a source of
symmetry information in preference to the above space-group names.
They are only intended as comments.
;

loop_
_space_group_symop_operation_xyz
'x, y, z'
'-x, -y, -z'

loop_
_atom_site_type_symbol
_atom_site_label
_atom_site_fract_x
_atom_site_fract_y
_atom_site_fract_z
_atom_site_U_iso_or_equiv
_atom_site_adp_type
_atom_site_calc_flag
_atom_site_occupancy
Br Br1A 0.19572(14) 0.90862(10) 0.46174(4) 0.0619(3) Uani d 1
O O1A 0.8488(6) 0.7490(4) 0.20741(18) 0.0363(9) Uani d 1
O O2A 0.6832(6) 0.6335(5) 0.05368(18) 0.0338(8) Uani d 1
O O3A 1.0137(6) 0.7205(5) 0.02870(19) 0.0370(9) Uani d 1
H H3A 0.9464 0.7607 0.0005 0.056 Uiso calc 1
N N1A 0.5872(7) 0.5635(5) 0.2341(2) 0.0275(9) Uani d 1
H H1A 0.5246 0.4649 0.2229 0.033 Uiso calc 1
C C1A 0.7571(7) 0.6114(6) 0.2006(2) 0.0240(9) Uani d 1
C C2A 0.8300(8) 0.4766(6) 0.1541(2) 0.0266(10) Uani d 1
H H2AA 0.9036 0.4004 0.1777 0.032 Uiso calc 1
H H2AB 0.7033 0.4152 0.1307 0.032 Uiso calc 1
C C3A 0.9795(8) 0.5448(6) 0.1078(2) 0.0274(10) Uani d 1
C C4A 0.8780(8) 0.6358(6) 0.0606(2) 0.0269(10) Uani d 1
C C5A 1.1839(9) 0.5217(7) 0.1064(3) 0.0354(11) Uani d 1
H H5AA 1.2692 0.5636 0.0749 0.042 Uiso calc 1
H H5AB 1.2461 0.4633 0.1370 0.042 Uiso calc 1
C C6A 0.5009(8) 0.6552(6) 0.2849(2) 0.0279(10) Uani d 1
C C7A 0.6134(10) 0.7860(7) 0.3221(3) 0.0375(12) Uani d 1
H H7A 0.7542 0.8230 0.3118 0.045 Uiso calc 1
C C8A 0.5228(11) 0.8617(8) 0.3733(3) 0.0448(14) Uani d 1
H H8A 0.6006 0.9516 0.3981 0.054 Uiso calc 1
C C9A 0.3196(10) 0.8086(7) 0.3892(3) 0.0400(13) Uani d 1
C C10A 0.2019(9) 0.6772(8) 0.3529(3) 0.0426(13) Uani d 1
H H10A 0.0608 0.6415 0.3634 0.051 Uiso calc 1
C C11A 0.2942(9) 0.6008(7) 0.3017(3) 0.0392(12) Uani d 1
H H11A 0.2172 0.5099 0.2774 0.047 Uiso calc 1
Br Br1B 1.30729(11) 0.53869(9) 0.55597(3) 0.0518(3) Uani d 1
O O1B 0.6584(6) 0.7564(4) 0.79041(17) 0.0313(8) Uani d 1
O O2B 0.8098(5) 0.8720(5) 0.94320(18) 0.0333(8) Uani d 1
O O3B 0.4808(6) 0.7820(5) 0.96889(19) 0.0365(8) Uani d 1
H H3B 0.5499 0.7275 0.9919 0.055 Uiso calc 1
N N1B 0.8836(7) 0.9562(5) 0.7586(2) 0.0310(9) Uani d 1
H H1B 0.9272 1.0606 0.7645 0.037 Uiso calc 1
C C1B 0.7305(7) 0.8992(6) 0.7954(2) 0.0237(9) Uani d 1
C C2B 0.6529(8) 1.0295(6) 0.8428(2) 0.0276(10) Uani d 1
H H2BA 0.7784 1.0939 0.8657 0.033 Uiso calc 1
H H2BB 0.5740 1.1040 0.8198 0.033 Uiso calc 1
C C3B 0.5089(8) 0.9580(5) 0.8900(2) 0.0252(9) Uani d 1
C C4B 0.6144(8) 0.8670(6) 0.9365(2) 0.0258(9) Uani d 1
C C5B 0.3032(8) 0.9786(7) 0.8930(2) 0.0331(11) Uani d 1
H H5BA 0.2219 0.9351 0.9250 0.040 Uiso calc 1
H H5BB 0.2367 1.0368 0.8632 0.040 Uiso calc 1
C C6B 0.9792(8) 0.8566(6) 0.7107(2) 0.0297(10) Uani d 1
C C7B 1.1837(9) 0.8118(7) 0.7222(3) 0.0334(11) Uani d 1
H H7B 1.2567 0.8449 0.7620 0.040 Uiso calc 1
C C8B 1.2805(8) 0.7188(7) 0.6754(3) 0.0343(11) Uani d 1
H H8B 1.4207 0.6889 0.6830 0.041 Uiso calc 1
C C9B 1.1733(9) 0.6699(7) 0.6181(2) 0.0336(11) Uani d 1
C C10B 0.9703(9) 0.7144(8) 0.6061(3) 0.0424(13) Uani d 1
H H10B 0.8977 0.6808 0.5663 0.051 Uiso calc 1
C C11B 0.8740(8) 0.8084(7) 0.6526(3) 0.0359(12) Uani d 1
H H11B 0.7350 0.8398 0.6445 0.043 Uiso calc 1

loop_
_atom_site_aniso_label
_atom_site_aniso_U_11
_atom_site_aniso_U_22
_atom_site_aniso_U_33
_atom_site_aniso_U_12
_atom_site_aniso_U_13
_atom_site_aniso_U_23
Br1A 0.0789(6) 0.0637(5) 0.0493(5) 0.0310(4) 0.0312(4) 0.0047(3)
O1A 0.041(2) 0.0251(18) 0.040(2) -0.0048(16) 0.0117(16) -0.0027(14)
O2A 0.0245(18) 0.039(2) 0.040(2) 0.0063(15) 0.0030(14) 0.0113(15)
O3A 0.0278(18) 0.047(2) 0.039(2) 0.0037(16) 0.0037(15) 0.0125(16)
N1A 0.027(2) 0.0222(19) 0.032(2) -0.0017(16) 0.0045(16) -0.0020(15)
C1A 0.026(2) 0.020(2) 0.026(2) 0.0045(18) 0.0000(17) 0.0010(17)
C2A 0.029(2) 0.021(2) 0.030(2) 0.0065(18) 0.0011(18) 0.0014(17)
C3A 0.028(2) 0.021(2) 0.031(2) 0.0035(18) 0.0017(19) -0.0039(18)
C4A 0.026(2) 0.026(2) 0.027(2) 0.0023(18) 0.0053(18) -0.0024(18)
C5A 0.033(3) 0.040(3) 0.034(3) 0.011(2) 0.001(2) 0.003(2)
C6A 0.030(2) 0.024(2) 0.032(2) 0.0059(19) 0.0064(19) 0.0058(18)
C7A 0.044(3) 0.030(3) 0.038(3) 0.000(2) 0.007(2) 0.001(2)
C8A 0.055(4) 0.040(3) 0.038(3) 0.004(3) 0.007(3) -0.001(2)
C9A 0.047(3) 0.039(3) 0.039(3) 0.019(3) 0.021(2) 0.008(2)
C10A 0.030(3) 0.046(3) 0.054(4) 0.009(2) 0.016(2) 0.008(3)
C11A 0.030(3) 0.034(3) 0.054(3) 0.003(2) 0.011(2) 0.002(2)
Br1B 0.0503(5) 0.0635(5) 0.0428(4) 0.0220(3) 0.0143(3) -0.0059(3)
O1B 0.0333(19) 0.0234(17) 0.0361(19) -0.0004(14) 0.0089(14) -0.0006(14)
O2B 0.0243(18) 0.038(2) 0.039(2) 0.0041(15) 0.0041(14) 0.0113(15)
O3B 0.0252(17) 0.047(2) 0.040(2) 0.0045(16) 0.0022(14) 0.0143(16)
N1B 0.030(2) 0.024(2) 0.037(2) 0.0008(17) 0.0092(17) -0.0013(16)
C1B 0.020(2) 0.024(2) 0.027(2) 0.0057(18) -0.0015(17) 0.0004(17)
C2B 0.030(2) 0.022(2) 0.032(2) 0.0050(19) 0.0047(19) 0.0008(18)
C3B 0.026(2) 0.020(2) 0.029(2) 0.0034(18) 0.0031(18) -0.0034(17)
C4B 0.024(2) 0.025(2) 0.028(2) 0.0052(18) 0.0026(17) -0.0013(17)
C5B 0.031(3) 0.037(3) 0.031(3) 0.008(2) 0.002(2) -0.001(2)
C6B 0.028(2) 0.026(2) 0.036(3) 0.0035(19) 0.0087(19) 0.0030(19)
C7B 0.032(3) 0.035(3) 0.033(3) 0.004(2) 0.002(2) 0.002(2)
C8B 0.030(3) 0.041(3) 0.034(3) 0.013(2) 0.005(2) 0.004(2)
C9B 0.033(3) 0.036(3) 0.033(3) 0.008(2) 0.009(2) 0.000(2)
C10B 0.032(3) 0.060(4) 0.034(3) 0.009(3) -0.002(2) -0.001(2)
C11B 0.026(2) 0.046(3) 0.038(3) 0.011(2) 0.002(2) 0.006(2)

loop_
_atom_type_symbol
_atom_type_description
_atom_type_scat_dispersion_real
_atom_type_scat_dispersion_imag
_atom_type_scat_source
C C 0.0181 0.0091 'International Tables Vol C Tables 4.2.6.8 and 6.1.1.4'
H H 0.0000 0.0000 'International Tables Vol C Tables 4.2.6.8 and 6.1.1.4'
N N 0.0311 0.0180 'International Tables Vol C Tables 4.2.6.8 and 6.1.1.4'
O O 0.0492 0.0322 'International Tables Vol C Tables 4.2.6.8 and 6.1.1.4'
Br Br -0.6763 1.2805 'International Tables Vol C Tables 4.2.6.8 and 6.1.1.4'

loop_
_geom_angle_atom_site_label_1
_geom_angle_atom_site_label_2
_geom_angle_atom_site_label_3
_geom_angle
C4A O3A H3A 109.5
C1A N1A H1A 116.6
C1A N1A C6A 126.8(4)
C6A N1A H1A 116.6
O1A C1A N1A 123.8(4)
O1A C1A C2A 122.0(4)
N1A C1A C2A 114.1(4)
C1A C2A H2AA 109.4
C1A C2A H2AB 109.4
H2AA C2A H2AB 108.0
C3A C2A C1A 111.3(4)
C3A C2A H2AA 109.4
C3A C2A H2AB 109.4
C4A C3A C2A 115.1(4)
C5A C3A C2A 123.7(5)
C5A C3A C4A 121.1(5)
O2A C4A O3A 123.5(5)
O2A C4A C3A 121.9(5)
O3A C4A C3A 114.5(4)
C3A C5A H5AA 120.0
C3A C5A H5AB 120.0
H5AA C5A H5AB 120.0
C7A C6A N1A 124.1(5)
C7A C6A C11A 118.7(5)
C11A C6A N1A 117.0(5)
C6A C7A H7A 119.7
C8A C7A C6A 120.5(6)
C8A C7A H7A 119.7
C7A C8A H8A 119.7
C7A C8A C9A 120.5(6)
C9A C8A H8A 119.7
C8A C9A Br1A 120.8(5)
C8A C9A C10A 120.5(5)
C10A C9A Br1A 118.6(4)
C9A C10A H10A 120.6
C11A C10A C9A 118.7(5)
C11A C10A H10A 120.6
C6A C11A H11A 119.5
C10A C11A C6A 121.1(5)
C10A C11A H11A 119.5
C4B O3B H3B 109.5
C1B N1B H1B 118.2
C1B N1B C6B 123.7(4)
C6B N1B H1B 118.2
O1B C1B N1B 123.0(4)
O1B C1B C2B 123.2(4)
N1B C1B C2B 113.8(4)
C1B C2B H2BA 109.2
C1B C2B H2BB 109.2
H2BA C2B H2BB 107.9
C3B C2B C1B 112.3(4)
C3B C2B H2BA 109.2
C3B C2B H2BB 109.2
C4B C3B C2B 116.0(4)
C5B C3B C2B 123.6(5)
C5B C3B C4B 120.3(5)
O2B C4B O3B 123.7(4)
O2B C4B C3B 122.0(5)
O3B C4B C3B 114.2(4)
C3B C5B H5BA 120.0
C3B C5B H5BB 120.0
H5BA C5B H5BB 120.0
C7B C6B N1B 119.2(5)
C11B C6B N1B 121.0(5)
C11B C6B C7B 119.8(5)
C6B C7B H7B 120.1
C8B C7B C6B 119.8(5)
C8B C7B H7B 120.1
C7B C8B H8B 120.1
C9B C8B C7B 119.8(5)
C9B C8B H8B 120.1
C8B C9B Br1B 118.8(4)
C8B C9B C10B 120.8(5)
C10B C9B Br1B 120.4(4)
C9B C10B H10B 120.3
C9B C10B C11B 119.4(5)
C11B C10B H10B 120.3
C6B C11B C10B 120.3(5)
C6B C11B H11B 119.8
C10B C11B H11B 119.8

loop_
_geom_bond_atom_site_label_1
_geom_bond_atom_site_label_2
_geom_bond_distance
Br1A C9A 1.899(5)
O1A C1A 1.223(6)
O2A C4A 1.225(6)
O3A H3A 0.8400
O3A C4A 1.312(6)
N1A H1A 0.8800
N1A C1A 1.359(6)
N1A C6A 1.408(6)
C1A C2A 1.527(6)
C2A H2AA 0.9900
C2A H2AB 0.9900
C2A C3A 1.506(7)
C3A C4A 1.487(7)
C3A C5A 1.316(7)
C5A H5AA 0.9500
C5A H5AB 0.9500
C6A C7A 1.391(7)
C6A C11A 1.406(7)
C7A H7A 0.9500
C7A C8A 1.367(8)
C8A H8A 0.9500
C8A C9A 1.377(9)
C9A C10A 1.400(9)
C10A H10A 0.9500
C10A C11A 1.374(8)
C11A H11A 0.9500
Br1B C9B 1.893(5)
O1B C1B 1.224(6)
O2B C4B 1.226(6)
O3B H3B 0.8400
O3B C4B 1.311(6)
N1B H1B 0.8800
N1B C1B 1.346(6)
N1B C6B 1.428(6)
C1B C2B 1.525(6)
C2B H2BA 0.9900
C2B H2BB 0.9900
C2B C3B 1.511(7)
C3B C4B 1.488(7)
C3B C5B 1.321(7)
C5B H5BA 0.9500
C5B H5BB 0.9500
C6B C7B 1.392(7)
C6B C11B 1.382(8)
C7B H7B 0.9500
C7B C8B 1.385(8)
C8B H8B 0.9500
C8B C9B 1.375(8)
C9B C10B 1.383(8)
C10B H10B 0.9500
C10B C11B 1.384(8)
C11B H11B 0.9500

loop_
_geom_hbond_atom_site_label_D
_geom_hbond_atom_site_label_H
_geom_hbond_atom_site_label_A
_geom_hbond_site_symmetry_A
_geom_hbond_distance_DH
_geom_hbond_distance_HA
_geom_hbond_distance_DA
_geom_hbond_angle_DHA
O3A H3A O2B 1_554 0.84 1.85 2.685(5) 173.5
N1A H1A O1B 2_666 0.88 2.06 2.933(5) 169.7
O3B H3B O2A 1_556 0.84 1.82 2.654(5) 169.5
N1B H1B O1A 2_776 0.88 2.04 2.848(6) 152.4
C5B H5BB O1A 2_676 0.95 2.54 3.464(7) 163.5

loop_
_geom_torsion_atom_site_label_1
_geom_torsion_atom_site_label_2
_geom_torsion_atom_site_label_3
_geom_torsion_atom_site_label_4
_geom_torsion
Br1A C9A C10A C11A -177.6(5)
O1A C1A C2A C3A -15.6(6)
N1A C1A C2A C3A 166.0(4)
N1A C6A C7A C8A -175.5(5)
N1A C6A C11A C10A 176.3(5)
C1A N1A C6A C7A -22.1(8)
C1A N1A C6A C11A 163.5(5)
C1A C2A C3A C4A -70.4(5)
C1A C2A C3A C5A 112.3(5)
C2A C3A C4A O2A -10.9(7)
C2A C3A C4A O3A 167.5(4)
C5A C3A C4A O2A 166.4(5)
C5A C3A C4A O3A -15.1(7)
C6A N1A C1A O1A -6.1(8)
C6A N1A C1A C2A 172.3(4)
C6A C7A C8A C9A 0.7(9)
C7A C6A C11A C10A 1.6(9)
C7A C8A C9A Br1A 178.0(5)
C7A C8A C9A C10A -0.6(10)
C8A C9A C10A C11A 1.0(9)
C9A C10A C11A C6A -1.5(9)
C11A C6A C7A C8A -1.1(8)
Br1B C9B C10B C11B 179.0(5)
O1B C1B C2B C3B 10.3(6)
N1B C1B C2B C3B -170.7(4)
N1B C6B C7B C8B -178.3(5)
N1B C6B C11B C10B 178.8(5)
C1B N1B C6B C7B -103.4(6)
C1B N1B C6B C11B 78.4(7)
C1B C2B C3B C4B 69.5(5)
C1B C2B C3B C5B -113.4(5)
C2B C3B C4B O2B 11.7(7)
C2B C3B C4B O3B -168.0(4)
C5B C3B C4B O2B -165.5(5)
C5B C3B C4B O3B 14.8(7)
C6B N1B C1B O1B -0.6(8)
C6B N1B C1B C2B -179.6(4)
C6B C7B C8B C9B -0.6(8)
C7B C6B C11B C10B 0.6(9)
C7B C8B C9B Br1B -178.5(4)
C7B C8B C9B C10B 0.9(9)
C8B C9B C10B C11B -0.4(10)
C9B C10B C11B C6B -0.3(9)
C11B C6B C7B C8B -0.1(8)
